data_4073711
loop_
_publ_author_name
'B\"uttner, Matthias W.'
'N\"atscher, Jennifer B.'
'Burschka, Christian'
'Tacke, Reinhold'

_publ_section_title
;
 Development of a New Building Block for the Synthesis of Silicon-Based
 Drugs and Odorants:&#x00A0; Alternative Synthesis of the Retinoid Agonist
 Disila-bexarotene
;
_journal_issue 19
_journal_name_full Organometallics
_journal_page_first 4835
_journal_paper_doi 10.1021/om700570f
_journal_volume 26
_journal_year 2007
_chemical_formula_moiety 'C13 H22 O Si2'
_chemical_formula_sum 'C13 H22 O Si2'
_chemical_formula_weight 250.49
_chemical_name_systematic
; 
 ? 
;
_space_group_IT_number 2
_symmetry_cell_setting triclinic
_symmetry_space_group_name_Hall '-P 1'
_symmetry_space_group_name_H-M 'P -1'
_atom_sites_solution_hydrogens geom
_atom_sites_solution_primary direct
_atom_sites_solution_secondary difmap
_audit_creation_method SHELXL-97
_cell_angle_alpha 92.22(3)
_cell_angle_beta 102.27(3)
_cell_angle_gamma 100.55(3)
_cell_formula_units_Z 4
_cell_length_a 9.2211(18)
_cell_length_b 10.489(2)
_cell_length_c 16.445(3)
_cell_measurement_reflns_used 5000
_cell_measurement_temperature 173(2)
_cell_measurement_theta_max 26.15
_cell_measurement_theta_min 7.?
_cell_volume 1523.0(6)
_computing_cell_refinement Stoe-IPDS
_computing_data_collection Stoe-IPDS
_computing_data_reduction Stoe-IPDS
_computing_molecular_graphics Bruker-SHELXTL
_computing_publication_material Bruker-SHELXTL
_computing_structure_refinement 'SHELXL-97 (Sheldrick, 1997)'
_computing_structure_solution 'SHELXS-97 (Sheldrick, 1990)'
_diffrn_ambient_temperature 173(2)
_diffrn_measured_fraction_theta_full 0.921
_diffrn_measured_fraction_theta_max 0.921
_diffrn_measurement_device_type Stoe-IPDS
_diffrn_measurement_method Stoe-IPDS
_diffrn_radiation_monochromator graphite
_diffrn_radiation_source 'fine-focus sealed tube'
_diffrn_radiation_type MoK\a
_diffrn_radiation_wavelength 0.71073
_diffrn_reflns_av_R_equivalents 0.0400
_diffrn_reflns_av_sigmaI/netI 0.0389
_diffrn_reflns_limit_h_max 12
_diffrn_reflns_limit_h_min -12
_diffrn_reflns_limit_k_max 13
_diffrn_reflns_limit_k_min -13
_diffrn_reflns_limit_l_max 21
_diffrn_reflns_limit_l_min -21
_diffrn_reflns_number 22192
_diffrn_reflns_theta_full 28.00
_diffrn_reflns_theta_max 28.00
_diffrn_reflns_theta_min 2.27
_exptl_absorpt_coefficient_mu 0.214
_exptl_absorpt_correction_type none
_exptl_crystal_colour colorless
_exptl_crystal_density_diffrn 1.093
_exptl_crystal_density_method 'not measured'
_exptl_crystal_description platelet
_exptl_crystal_F_000 544
_exptl_crystal_size_max .3
_exptl_crystal_size_mid .3
_exptl_crystal_size_min .1
_refine_diff_density_max 0.546
_refine_diff_density_min -0.587
_refine_diff_density_rms 0.053
_refine_ls_extinction_method none
_refine_ls_goodness_of_fit_ref 1.027
_refine_ls_hydrogen_treatment mixed
_refine_ls_matrix_type full
_refine_ls_number_parameters 301
_refine_ls_number_reflns 6771
_refine_ls_number_restraints 0
_refine_ls_restrained_S_all 1.027
_refine_ls_R_factor_all 0.0654
_refine_ls_R_factor_gt 0.0413
_refine_ls_shift/su_max 0.000
_refine_ls_shift/su_mean 0.000
_refine_ls_structure_factor_coef Fsqd
_refine_ls_weighting_details 'calc w=1/[\s^2^(Fo^2^)+(0.0564P)^2^+0.5354P] where P=(Fo^2^+2Fc^2^)/3'
_refine_ls_weighting_scheme calc
_refine_ls_wR_factor_gt 0.1022
_refine_ls_wR_factor_ref 0.1132
_reflns_number_gt 4867
_reflns_number_total 6771
_reflns_threshold_expression >2sigma(I)
_cod_data_source_file om700570f-file004.cif
_cod_data_source_block mbu11b
_cod_original_cell_volume 1522.9(5)
_cod_original_sg_symbol_H-M P-1
_cod_database_code 4073711

loop_
_symmetry_equiv_pos_as_xyz
'x, y, z'
'-x, -y, -z'

loop_
_atom_site_label
_atom_site_type_symbol
_atom_site_fract_x
_atom_site_fract_y
_atom_site_fract_z
_atom_site_U_iso_or_equiv
_atom_site_adp_type
_atom_site_occupancy
_atom_site_symmetry_multiplicity
_atom_site_calc_flag
_atom_site_refinement_flags
Si1 Si 0.64086(7) 0.40931(6) 0.13610(3) 0.03759(15) Uani 1 1 d .
Si2 Si 0.83314(6) 0.19241(6) 0.05570(3) 0.03330(14) Uani 1 1 d .
C1 C 0.4499(3) 0.3250(3) 0.14664(19) 0.0647(8) Uani 1 1 d .
H1A H 0.3721 0.3649 0.1126 0.097 Uiso 1 1 calc R
H1B H 0.4434 0.3330 0.2053 0.097 Uiso 1 1 calc R
H1C H 0.4338 0.2327 0.1276 0.097 Uiso 1 1 calc R
C2 C 0.6710(3) 0.5848(3) 0.17285(15) 0.0552(7) Uani 1 1 d .
H2A H 0.7702 0.6298 0.1661 0.083 Uiso 1 1 calc R
H2B H 0.6670 0.5925 0.2319 0.083 Uiso 1 1 calc R
H2C H 0.5917 0.6242 0.1398 0.083 Uiso 1 1 calc R
C3 C 0.6610(3) 0.3910(3) 0.02525(14) 0.0575(7) Uani 1 1 d .
H3A H 0.5762 0.4201 -0.0121 0.069 Uiso 1 1 calc R
H3B H 0.7566 0.4470 0.0196 0.069 Uiso 1 1 calc R
C4 C 0.6613(3) 0.2478(3) -0.00137(14) 0.0568(7) Uani 1 1 d .
H4A H 0.6564 0.2388 -0.0621 0.068 Uiso 1 1 calc R
H4B H 0.5701 0.1912 0.0094 0.068 Uiso 1 1 calc R
C5 C 0.8088(3) 0.0114(2) 0.03919(17) 0.0568(7) Uani 1 1 d .
H5A H 0.7233 -0.0304 0.0617 0.085 Uiso 1 1 calc R
H5B H 0.9012 -0.0159 0.0679 0.085 Uiso 1 1 calc R
H5C H 0.7890 -0.0142 -0.0207 0.085 Uiso 1 1 calc R
C6 C 1.0012(3) 0.2717(2) 0.01678(14) 0.0467(6) Uani 1 1 d .
H6A H 0.9880 0.2427 -0.0422 0.070 Uiso 1 1 calc R
H6B H 1.0927 0.2476 0.0495 0.070 Uiso 1 1 calc R
H6C H 1.0109 0.3664 0.0226 0.070 Uiso 1 1 calc R
C7 C 0.8641(2) 0.24154(17) 0.17053(11) 0.0268(4) Uani 1 1 d .
C8 C 0.7864(2) 0.33015(18) 0.20219(11) 0.0265(4) Uani 1 1 d .
C9 C 0.81778(19) 0.35960(17) 0.28919(11) 0.0254(4) Uani 1 1 d .
H9 H 0.7679 0.4199 0.3112 0.031 Uiso 1 1 calc R
C10 C 0.91897(19) 0.30322(17) 0.34335(10) 0.0233(3) Uani 1 1 d .
C11 C 0.9965(2) 0.21509(18) 0.31389(11) 0.0265(4) Uani 1 1 d .
C12 C 0.9675(2) 0.18866(18) 0.22755(12) 0.0290(4) Uani 1 1 d .
H12 H 1.0213 0.1311 0.2062 0.035 Uiso 1 1 calc R
C13 C 1.0997(2) 0.1488(2) 0.37305(14) 0.0392(5) Uani 1 1 d .
H13A H 1.1802 0.2142 0.4084 0.059 Uiso 1 1 calc R
H13B H 1.1444 0.0916 0.3413 0.059 Uiso 1 1 calc R
H13C H 1.0419 0.0970 0.4082 0.059 Uiso 1 1 calc R
O1 O 0.94638(14) 0.33008(13) 0.42898(7) 0.0270(3) Uani 1 1 d .
H1 H 0.8920 0.3816 0.4399 0.041 Uiso 1 1 calc R
Si21 Si 0.57801(6) 0.91022(5) 0.34183(3) 0.02747(13) Uani 1 1 d .
Si22 Si 0.23292(6) 0.68823(5) 0.28241(3) 0.02655(12) Uani 1 1 d .
O21 O 0.79495(14) 0.51791(12) 0.47351(8) 0.0275(3) Uani 1 1 d .
H2 H 0.8608 0.5818 0.4979 0.041 Uiso 1 1 calc R
C21 C 0.6984(3) 1.0129(2) 0.43636(14) 0.0424(5) Uani 1 1 d .
H21A H 0.7953 0.9844 0.4523 0.064 Uiso 1 1 calc R
H21B H 0.6463 1.0037 0.4825 0.064 Uiso 1 1 calc R
H21C H 0.7166 1.1042 0.4237 0.064 Uiso 1 1 calc R
C22 C 0.6703(3) 0.9326(2) 0.25128(15) 0.0473(6) Uani 1 1 d .
H22A H 0.6846 1.0243 0.2393 0.071 Uiso 1 1 calc R
H22B H 0.6059 0.8788 0.2022 0.071 Uiso 1 1 calc R
H22C H 0.7688 0.9064 0.2648 0.071 Uiso 1 1 calc R
C23 C 0.3865(2) 0.95335(19) 0.31409(13) 0.0354(4) Uani 1 1 d .
H23A H 0.3447 0.9551 0.3647 0.042 Uiso 1 1 calc R
H23B H 0.3964 1.0416 0.2940 0.042 Uiso 1 1 calc R
C24 C 0.2751(2) 0.8558(2) 0.24587(13) 0.0356(4) Uani 1 1 d .
H24A H 0.3190 0.8512 0.1961 0.043 Uiso 1 1 calc R
H24B H 0.1794 0.8879 0.2291 0.043 Uiso 1 1 calc R
C25 C 0.1025(2) 0.6873(2) 0.35575(14) 0.0410(5) Uani 1 1 d .
H25A H 0.0057 0.7059 0.3258 0.061 Uiso 1 1 calc R
H25B H 0.1482 0.7540 0.4020 0.061 Uiso 1 1 calc R
H25C H 0.0852 0.6017 0.3777 0.061 Uiso 1 1 calc R
C26 C 0.1424(2) 0.5660(2) 0.19168(13) 0.0390(5) Uani 1 1 d .
H26A H 0.1213 0.4793 0.2118 0.059 Uiso 1 1 calc R
H26B H 0.2110 0.5663 0.1536 0.059 Uiso 1 1 calc R
H26C H 0.0476 0.5884 0.1621 0.059 Uiso 1 1 calc R
C27 C 0.41484(19) 0.64404(17) 0.33915(10) 0.0233(3) Uani 1 1 d .
C28 C 0.55356(19) 0.73394(16) 0.36556(10) 0.0226(3) Uani 1 1 d .
C29 C 0.68028(19) 0.68989(16) 0.40948(10) 0.0233(4) Uani 1 1 d .
H29 H 0.7741 0.7494 0.4267 0.028 Uiso 1 1 calc R
C30 C 0.67165(19) 0.56161(16) 0.42838(10) 0.0216(3) Uani 1 1 d .
C31 C 0.53737(19) 0.46941(16) 0.40167(10) 0.0224(3) Uani 1 1 d .
C32 C 0.41243(19) 0.51386(17) 0.35776(11) 0.0244(4) Uani 1 1 d .
H32 H 0.3201 0.4528 0.3393 0.029 Uiso 1 1 calc R
C33 C 0.5311(2) 0.32955(17) 0.42030(12) 0.0297(4) Uani 1 1 d .
H33A H 0.4276 0.2804 0.3999 0.045 Uiso 1 1 calc R
H33B H 0.5620 0.3246 0.4807 0.045 Uiso 1 1 calc R
H33C H 0.5998 0.2925 0.3925 0.045 Uiso 1 1 calc R

loop_
_atom_site_aniso_label
_atom_site_aniso_U_11
_atom_site_aniso_U_22
_atom_site_aniso_U_33
_atom_site_aniso_U_23
_atom_site_aniso_U_13
_atom_site_aniso_U_12
Si1 0.0372(3) 0.0510(4) 0.0251(3) -0.0063(2) -0.0033(2) 0.0240(3)
Si2 0.0356(3) 0.0362(3) 0.0281(3) -0.0076(2) 0.0071(2) 0.0090(2)
C1 0.0340(12) 0.088(2) 0.0681(17) -0.0162(16) -0.0009(12) 0.0218(14)
C2 0.0739(17) 0.0551(15) 0.0387(12) -0.0008(11) -0.0058(12) 0.0402(14)
C3 0.0697(17) 0.0850(19) 0.0263(10) 0.0002(11) -0.0013(11) 0.0518(16)
C4 0.0510(14) 0.087(2) 0.0307(11) -0.0220(12) -0.0035(10) 0.0291(14)
C5 0.0739(18) 0.0431(13) 0.0518(14) -0.0144(11) 0.0206(13) 0.0033(13)
C6 0.0542(14) 0.0501(13) 0.0397(11) 0.0029(10) 0.0193(11) 0.0105(11)
C7 0.0258(9) 0.0255(9) 0.0285(9) -0.0022(7) 0.0068(7) 0.0033(7)
C8 0.0252(8) 0.0291(9) 0.0244(8) -0.0037(7) 0.0038(7) 0.0061(7)
C9 0.0226(8) 0.0266(9) 0.0271(8) -0.0014(7) 0.0035(7) 0.0080(7)
C10 0.0208(8) 0.0237(8) 0.0236(8) -0.0007(7) 0.0027(6) 0.0031(7)
C11 0.0210(8) 0.0250(8) 0.0325(9) 0.0009(7) 0.0036(7) 0.0051(7)
C12 0.0266(9) 0.0262(9) 0.0357(10) -0.0027(8) 0.0088(8) 0.0083(8)
C13 0.0342(10) 0.0460(12) 0.0407(11) 0.0045(10) 0.0034(9) 0.0213(10)
O1 0.0257(6) 0.0309(7) 0.0238(6) -0.0011(5) 0.0003(5) 0.0108(5)
Si21 0.0328(3) 0.0197(2) 0.0296(3) 0.00311(19) 0.0066(2) 0.0048(2)
Si22 0.0249(2) 0.0288(3) 0.0258(2) 0.0034(2) 0.00251(19) 0.0082(2)
O21 0.0232(6) 0.0258(6) 0.0316(6) -0.0012(5) -0.0004(5) 0.0079(5)
C21 0.0476(13) 0.0249(10) 0.0480(12) -0.0003(9) -0.0012(10) 0.0044(9)
C22 0.0584(14) 0.0354(11) 0.0519(13) 0.0107(10) 0.0264(12) 0.0012(11)
C23 0.0436(11) 0.0258(9) 0.0372(10) 0.0038(8) 0.0050(9) 0.0125(9)
C24 0.0383(11) 0.0343(10) 0.0332(10) 0.0075(8) 0.0008(8) 0.0122(9)
C25 0.0319(10) 0.0543(13) 0.0392(11) 0.0063(10) 0.0091(9) 0.0129(10)
C26 0.0361(11) 0.0391(11) 0.0353(10) -0.0011(9) -0.0023(9) 0.0037(9)
C27 0.0238(8) 0.0224(8) 0.0235(8) 0.0011(7) 0.0055(7) 0.0042(7)
C28 0.0246(8) 0.0215(8) 0.0224(8) 0.0016(6) 0.0058(7) 0.0053(7)
C29 0.0218(8) 0.0217(8) 0.0255(8) -0.0013(7) 0.0055(7) 0.0027(7)
C30 0.0212(8) 0.0229(8) 0.0222(8) 0.0008(7) 0.0050(6) 0.0079(7)
C31 0.0232(8) 0.0199(8) 0.0253(8) 0.0011(6) 0.0078(7) 0.0045(7)
C32 0.0216(8) 0.0233(8) 0.0273(8) 0.0013(7) 0.0046(7) 0.0026(7)
C33 0.0297(9) 0.0215(8) 0.0394(10) 0.0040(8) 0.0094(8) 0.0062(8)

loop_
_atom_type_symbol
_atom_type_description
_atom_type_scat_dispersion_real
_atom_type_scat_dispersion_imag
_atom_type_scat_source
C C 0.0033 0.0016 'International Tables Vol C Tables 4.2.6.8 and 6.1.1.4'
H H 0.0000 0.0000 'International Tables Vol C Tables 4.2.6.8 and 6.1.1.4'
O O 0.0106 0.0060 'International Tables Vol C Tables 4.2.6.8 and 6.1.1.4'
Si Si 0.0817 0.0704 'International Tables Vol C Tables 4.2.6.8 and 6.1.1.4'

loop_
_geom_angle_atom_site_label_1
_geom_angle_atom_site_label_2
_geom_angle_atom_site_label_3
_geom_angle
C1 Si1 C2 109.27(13)
C1 Si1 C3 110.98(14)
C2 Si1 C3 110.69(14)
C1 Si1 C8 108.12(12)
C2 Si1 C8 110.06(10)
C3 Si1 C8 107.67(10)
C4 Si2 C6 109.38(13)
C4 Si2 C5 110.43(14)
C6 Si2 C5 109.36(12)
C4 Si2 C7 108.87(9)
C6 Si2 C7 109.19(10)
C5 Si2 C7 109.59(11)
C4 C3 Si1 111.1(2)
C3 C4 Si2 112.27(17)
C12 C7 C8 118.02(16)
C12 C7 Si2 119.06(13)
C8 C7 Si2 122.93(15)
C9 C8 C7 118.19(18)
C9 C8 Si1 117.29(13)
C7 C8 Si1 124.51(13)
C10 C9 C8 121.80(16)
C9 C10 O1 121.50(15)
C9 C10 C11 121.20(16)
O1 C10 C11 117.30(16)
C12 C11 C10 116.68(17)
C12 C11 C13 122.30(17)
C10 C11 C13 120.96(17)
C11 C12 C7 124.08(17)
C22 Si21 C23 109.36(11)
C22 Si21 C21 110.31(11)
C23 Si21 C21 110.80(10)
C22 Si21 C28 109.24(9)
C23 Si21 C28 108.34(9)
C21 Si21 C28 108.75(9)
C26 Si22 C25 109.60(10)
C26 Si22 C24 110.52(10)
C25 Si22 C24 109.16(11)
C26 Si22 C27 109.19(9)
C25 Si22 C27 109.11(9)
C24 Si22 C27 109.23(9)
C24 C23 Si21 112.28(14)
C23 C24 Si22 112.33(14)
C32 C27 C28 117.76(16)
C32 C27 Si22 118.07(13)
C28 C27 Si22 124.16(13)
C29 C28 C27 118.81(16)
C29 C28 Si21 118.09(13)
C27 C28 Si21 123.08(14)
C30 C29 C28 121.45(15)
O21 C30 C29 121.91(15)
O21 C30 C31 116.77(15)
C29 C30 C31 121.31(16)
C32 C31 C30 116.81(16)
C32 C31 C33 122.50(15)
C30 C31 C33 120.69(16)
C31 C32 C27 123.82(16)

loop_
_geom_bond_atom_site_label_1
_geom_bond_atom_site_label_2
_geom_bond_distance
Si1 C1 1.867(3)
Si1 C2 1.867(3)
Si1 C3 1.877(2)
Si1 C8 1.879(2)
Si2 C4 1.865(3)
Si2 C6 1.869(2)
Si2 C5 1.873(3)
Si2 C7 1.8853(19)
C3 C4 1.548(4)
C7 C12 1.396(3)
C7 C8 1.419(2)
C8 C9 1.408(2)
C9 C10 1.380(3)
C10 O1 1.385(2)
C10 C11 1.398(2)
C11 C12 1.395(3)
C11 C13 1.496(3)
Si21 C22 1.868(2)
Si21 C23 1.871(2)
Si21 C21 1.873(2)
Si21 C28 1.8874(18)
Si22 C26 1.870(2)
Si22 C25 1.875(2)
Si22 C24 1.880(2)
Si22 C27 1.885(2)
O21 C30 1.383(2)
C23 C24 1.548(3)
C27 C32 1.408(2)
C27 C28 1.416(2)
C28 C29 1.402(3)
C29 C30 1.384(2)
C30 C31 1.400(2)
C31 C32 1.391(3)
C31 C33 1.503(2)

loop_
_geom_torsion_atom_site_label_1
_geom_torsion_atom_site_label_2
_geom_torsion_atom_site_label_3
_geom_torsion_atom_site_label_4
_geom_torsion
C1 Si1 C3 C4 -67.4(2)
C2 Si1 C3 C4 171.09(18)
C8 Si1 C3 C4 50.7(2)
Si1 C3 C4 Si2 -67.3(2)
C6 Si2 C4 C3 -72.0(2)
C5 Si2 C4 C3 167.61(18)
C7 Si2 C4 C3 47.2(2)
C4 Si2 C7 C12 167.40(16)
C6 Si2 C7 C12 -73.24(17)
C5 Si2 C7 C12 46.52(18)
C4 Si2 C7 C8 -12.38(19)
C6 Si2 C7 C8 106.97(17)
C5 Si2 C7 C8 -133.26(17)
C12 C7 C8 C9 -0.1(3)
Si2 C7 C8 C9 179.73(13)
C12 C7 C8 Si1 -178.86(13)
Si2 C7 C8 Si1 0.9(2)
C1 Si1 C8 C9 -75.45(17)
C2 Si1 C8 C9 43.84(18)
C3 Si1 C8 C9 164.59(16)
C1 Si1 C8 C7 103.37(18)
C2 Si1 C8 C7 -137.35(17)
C3 Si1 C8 C7 -16.6(2)
C7 C8 C9 C10 -1.1(3)
Si1 C8 C9 C10 177.79(13)
C8 C9 C10 O1 -178.31(16)
C8 C9 C10 C11 0.8(3)
C9 C10 C11 C12 0.7(2)
O1 C10 C11 C12 179.81(15)
C9 C10 C11 C13 -176.64(17)
O1 C10 C11 C13 2.5(2)
C10 C11 C12 C7 -1.9(3)
C13 C11 C12 C7 175.37(18)
C8 C7 C12 C11 1.6(3)
Si2 C7 C12 C11 -178.20(14)
C22 Si21 C23 C24 67.82(17)
C21 Si21 C23 C24 -170.37(14)
C28 Si21 C23 C24 -51.15(16)
Si21 C23 C24 Si22 64.85(17)
C26 Si22 C24 C23 -164.80(15)
C25 Si22 C24 C23 74.59(17)
C27 Si22 C24 C23 -44.65(17)
C26 Si22 C27 C32 -47.28(16)
C25 Si22 C27 C32 72.49(16)
C24 Si22 C27 C32 -168.25(13)
C26 Si22 C27 C28 133.83(15)
C25 Si22 C27 C28 -106.41(16)
C24 Si22 C27 C28 12.85(17)
C32 C27 C28 C29 -0.8(2)
Si22 C27 C28 C29 178.13(12)
C32 C27 C28 Si21 177.43(12)
Si22 C27 C28 Si21 -3.7(2)
C22 Si21 C28 C29 78.25(16)
C23 Si21 C28 C29 -162.71(13)
C21 Si21 C28 C29 -42.20(16)
C22 Si21 C28 C27 -99.97(16)
C23 Si21 C28 C27 19.08(16)
C21 Si21 C28 C27 139.58(15)
C27 C28 C29 C30 -1.0(2)
Si21 C28 C29 C30 -179.26(12)
C28 C29 C30 O21 -178.31(14)
C28 C29 C30 C31 2.4(2)
O21 C30 C31 C32 178.70(14)
C29 C30 C31 C32 -2.0(2)
O21 C30 C31 C33 -1.3(2)
C29 C30 C31 C33 178.00(15)
C30 C31 C32 C27 0.2(2)
C33 C31 C32 C27 -179.80(15)
C28 C27 C32 C31 1.2(2)
Si22 C27 C32 C31 -177.81(13)
